data_4073839
loop_
_publ_author_name
'Doux, Marjolaine'
'Thu\'ery, Pierre'
'Blug, Matthias'
'Ricard, Louis'
'Le Floch, Pascal'
'Arliguie, Th\'er\`ese'
'M\'ezailles, Nicolas'

_publ_section_title
;
 Anions of Tridentate SPS Ligands:&#x00A0; Syntheses, X-ray Structures and
 DFT Calculations
;
_journal_issue 23
_journal_name_full Organometallics
_journal_page_first 5643
_journal_paper_doi 10.1021/om7006634
_journal_volume 26
_journal_year 2007
_chemical_formula_sum 'C51 H45 Li N O P3 S2'
_chemical_formula_weight 851.85
_chemical_name_systematic
; 
 ? 
;
_space_group_IT_number 14
_symmetry_cell_setting monoclinic
_symmetry_space_group_name_Hall '-P 2ybc'
_symmetry_space_group_name_H-M 'P 1 21/c 1'
_atom_sites_solution_hydrogens geom
_atom_sites_solution_primary direct
_atom_sites_solution_secondary difmap
_audit_creation_method SHELXL-97
_cell_angle_alpha 90.00
_cell_angle_beta 104.7470(10)
_cell_angle_gamma 90.00
_cell_formula_units_Z 4
_cell_length_a 13.7370(10)
_cell_length_b 12.3660(10)
_cell_length_c 26.4530(10)
_cell_measurement_reflns_used 251
_cell_measurement_temperature 150.0(10)
_cell_measurement_theta_max 20.0
_cell_measurement_theta_min 3.0
_cell_volume 4345.6(5)
_computing_structure_refinement 'SHELXL-97 (Sheldrick, 1997)'
_computing_structure_solution 'SHELXS-97 (Sheldrick, 1990)'
_diffrn_ambient_temperature 150.0(10)
_diffrn_measured_fraction_theta_full 0.993
_diffrn_measured_fraction_theta_max 0.993
_diffrn_measurement_device_type KappaCCD
_diffrn_measurement_method 'phi and omega scans'
_diffrn_radiation_monochromator graphite
_diffrn_radiation_source 'fine-focus sealed tube'
_diffrn_radiation_type MoK\a
_diffrn_radiation_wavelength 0.71073
_diffrn_reflns_av_R_equivalents 0.0327
_diffrn_reflns_av_sigmaI/netI 0.0325
_diffrn_reflns_limit_h_max 18
_diffrn_reflns_limit_h_min -19
_diffrn_reflns_limit_k_max 17
_diffrn_reflns_limit_k_min -15
_diffrn_reflns_limit_l_max 25
_diffrn_reflns_limit_l_min -37
_diffrn_reflns_number 68403
_diffrn_reflns_theta_full 30.00
_diffrn_reflns_theta_max 30.00
_diffrn_reflns_theta_min 4.07
_exptl_absorpt_coefficient_mu 0.273
_exptl_absorpt_correction_T_max 0.9475
_exptl_absorpt_correction_T_min 0.9424
_exptl_absorpt_correction_type multi-scan
_exptl_crystal_colour orange
_exptl_crystal_density_diffrn 1.302
_exptl_crystal_density_method 'not measured'
_exptl_crystal_description block
_exptl_crystal_F_000 1784
_exptl_crystal_size_max 0.22
_exptl_crystal_size_mid 0.22
_exptl_crystal_size_min 0.20
_refine_diff_density_max 0.380
_refine_diff_density_min -0.308
_refine_diff_density_rms 0.055
_refine_ls_extinction_method none
_refine_ls_goodness_of_fit_ref 1.002
_refine_ls_hydrogen_treatment mixed
_refine_ls_matrix_type full
_refine_ls_number_parameters 536
_refine_ls_number_reflns 12572
_refine_ls_number_restraints 0
_refine_ls_restrained_S_all 1.002
_refine_ls_R_factor_all 0.0650
_refine_ls_R_factor_gt 0.0392
_refine_ls_shift/su_max 0.002
_refine_ls_shift/su_mean 0.000
_refine_ls_structure_factor_coef Fsqd
_refine_ls_weighting_details 'calc w=1/[\s^2^(Fo^2^)+(0.0518P)^2^+2.0526P] where P=(Fo^2^+2Fc^2^)/3'
_refine_ls_weighting_scheme calc
_refine_ls_wR_factor_gt 0.0933
_refine_ls_wR_factor_ref 0.1058
_reflns_number_gt 9396
_reflns_number_total 12572
_reflns_threshold_expression >2sigma(I)
_cod_data_source_file om7006634-file002.cif
_cod_data_source_block p3s2nli
_cod_depositor_comments
;
The following automatic conversions were performed:

'_symmetry_cell_setting' value 'Monoclinic' changed to 'monoclinic'
according to /home/saulius/struct/CIF-dictionaries/cif_core.dic
dictionary named 'cif_core.dic' version 2.4.1 from 2010-06-29.

Automatic conversion script
Id: cif_fix_values 1715 2011-07-08 13:25:40Z adriana 
;
_cod_original_sg_symbol_H-M 'P21/c     '
_cod_database_code 4073839

loop_
_symmetry_equiv_pos_as_xyz
'x, y, z'
'-x, y+1/2, -z+1/2'
'-x, -y, -z'
'x, -y-1/2, z-1/2'

loop_
_atom_site_label
_atom_site_type_symbol
_atom_site_fract_x
_atom_site_fract_y
_atom_site_fract_z
_atom_site_U_iso_or_equiv
_atom_site_adp_type
_atom_site_occupancy
_atom_site_symmetry_multiplicity
_atom_site_calc_flag
_atom_site_refinement_flags
_atom_site_disorder_assembly
_atom_site_disorder_group
S1 S 0.20428(3) 0.39767(3) 0.982813(16) 0.02893(9) Uani 1 1 d . . .
S2 S 0.44098(3) 0.12952(3) 0.854227(15) 0.02703(9) Uani 1 1 d . A .
P1 P 0.23315(3) 0.27381(3) 0.869010(14) 0.01835(8) Uani 1 1 d . A .
P2 P 0.14354(3) 0.25600(3) 0.958973(14) 0.01885(8) Uani 1 1 d . . .
P3 P 0.30800(3) 0.10628(3) 0.803379(14) 0.01876(8) Uani 1 1 d . . .
N1 N 0.37969(11) 0.42151(12) 0.83736(6) 0.0330(3) Uani 1 1 d . A .
C1 C 0.11894(10) 0.24349(11) 0.88953(5) 0.0186(3) Uani 1 1 d . . .
C2 C 0.03118(10) 0.22480(11) 0.85125(5) 0.0194(3) Uani 1 1 d . . .
C3 C 0.02942(11) 0.21732(12) 0.79694(6) 0.0224(3) Uani 1 1 d . . .
H3 H -0.0330 0.2294 0.7721 0.027 Uiso 1 1 calc R . .
C4 C 0.11243(11) 0.19367(12) 0.77825(5) 0.0206(3) Uani 1 1 d . . .
C5 C 0.21207(10) 0.19400(12) 0.81121(5) 0.0190(3) Uani 1 1 d . . .
C6 C 0.20553(12) 0.41285(12) 0.84185(6) 0.0246(3) Uani 1 1 d . . .
H6A H 0.1376 0.4148 0.8175 0.029 Uiso 1 1 calc R . .
H6B H 0.2068 0.4646 0.8705 0.029 Uiso 1 1 calc R . .
C7 C 0.28292(12) 0.44426(12) 0.81352(6) 0.0267(3) Uani 1 1 d . . .
C8 C 0.25646(16) 0.49214(14) 0.76455(7) 0.0396(4) Uani 1 1 d . . .
H8 H 0.1878 0.5065 0.7479 0.047 Uiso 1 1 calc R . .
C9 C 0.3314(2) 0.51884(17) 0.74011(9) 0.0562(6) Uani 1 1 d . . .
H9 H 0.3145 0.5521 0.7066 0.067 Uiso 1 1 calc R . .
C10 C 0.4298(2) 0.49696(17) 0.76460(10) 0.0571(7) Uani 1 1 d . . .
H10 H 0.4823 0.5149 0.7487 0.069 Uiso 1 1 calc R . .
C11 C 0.45027(16) 0.44870(16) 0.81255(10) 0.0481(5) Uani 1 1 d . . .
H11 H 0.5186 0.4334 0.8294 0.058 Uiso 1 1 calc R . .
C12 C 0.23085(11) 0.14696(12) 0.98597(5) 0.0205(3) Uani 1 1 d . . .
C13 C 0.25610(12) 0.06736(13) 0.95442(6) 0.0255(3) Uani 1 1 d . . .
H13 H 0.2215 0.0637 0.9185 0.031 Uiso 1 1 calc R . .
C14 C 0.33170(13) -0.00692(14) 0.97523(7) 0.0336(4) Uani 1 1 d . . .
H14 H 0.3496 -0.0600 0.9533 0.040 Uiso 1 1 calc R . .
C15 C 0.38097(13) -0.00369(15) 1.02791(7) 0.0359(4) Uani 1 1 d . . .
H15 H 0.4330 -0.0541 1.0420 0.043 Uiso 1 1 calc R . .
C16 C 0.35427(13) 0.07286(15) 1.05974(7) 0.0336(4) Uani 1 1 d . . .
H16 H 0.3868 0.0737 1.0960 0.040 Uiso 1 1 calc R . .
C17 C 0.28022(12) 0.14891(13) 1.03932(6) 0.0264(3) Uani 1 1 d . . .
H17 H 0.2631 0.2021 1.0615 0.032 Uiso 1 1 calc R . .
C18 C 0.03296(11) 0.23682(12) 0.98345(5) 0.0208(3) Uani 1 1 d . . .
C19 C -0.03813(12) 0.32012(13) 0.97580(6) 0.0260(3) Uani 1 1 d . . .
H19 H -0.0286 0.3834 0.9573 0.031 Uiso 1 1 calc R . .
C20 C -0.12215(12) 0.31052(14) 0.99511(7) 0.0320(4) Uani 1 1 d . . .
H20 H -0.1708 0.3668 0.9894 0.038 Uiso 1 1 calc R . .
C21 C -0.13572(13) 0.21930(15) 1.02277(7) 0.0332(4) Uani 1 1 d . . .
H21 H -0.1935 0.2133 1.0361 0.040 Uiso 1 1 calc R . .
C22 C -0.06565(12) 0.13711(14) 1.03108(6) 0.0302(3) Uani 1 1 d . . .
H22 H -0.0751 0.0748 1.0503 0.036 Uiso 1 1 calc R . .
C23 C 0.01911(12) 0.14506(13) 1.01140(6) 0.0243(3) Uani 1 1 d . . .
H23 H 0.0672 0.0882 1.0170 0.029 Uiso 1 1 calc R . .
C24 C -0.06930(11) 0.20464(12) 0.86165(5) 0.0209(3) Uani 1 1 d . . .
C25 C -0.14837(12) 0.27648(13) 0.84274(7) 0.0287(3) Uani 1 1 d . . .
H25 H -0.1377 0.3389 0.8239 0.034 Uiso 1 1 calc R . .
C26 C -0.24242(13) 0.25781(15) 0.85116(7) 0.0345(4) Uani 1 1 d . . .
H26 H -0.2957 0.3073 0.8380 0.041 Uiso 1 1 calc R . .
C27 C -0.25918(13) 0.16779(16) 0.87859(7) 0.0363(4) Uani 1 1 d . . .
H27 H -0.3232 0.1562 0.8852 0.044 Uiso 1 1 calc R . .
C28 C -0.18227(13) 0.09484(15) 0.89634(7) 0.0363(4) Uani 1 1 d . . .
H28 H -0.1937 0.0322 0.9148 0.044 Uiso 1 1 calc R . .
C29 C -0.08809(12) 0.11226(13) 0.88743(6) 0.0282(3) Uani 1 1 d . . .
H29 H -0.0361 0.0605 0.8991 0.034 Uiso 1 1 calc R . .
C30 C 0.09177(11) 0.16763(13) 0.72130(6) 0.0242(3) Uani 1 1 d . . .
C31 C 0.03738(12) 0.07675(15) 0.69995(6) 0.0307(4) Uani 1 1 d . . .
H31 H 0.0131 0.0284 0.7219 0.037 Uiso 1 1 calc R . .
C32 C 0.01818(13) 0.05594(19) 0.64639(7) 0.0416(5) Uani 1 1 d . . .
H32 H -0.0187 -0.0067 0.6320 0.050 Uiso 1 1 calc R . .
C33 C 0.05284(14) 0.1265(2) 0.61447(7) 0.0458(5) Uani 1 1 d . . .
H33 H 0.0407 0.1120 0.5781 0.055 Uiso 1 1 calc R . .
C34 C 0.10527(14) 0.21846(18) 0.63534(7) 0.0415(5) Uani 1 1 d . . .
H34 H 0.1277 0.2678 0.6132 0.050 Uiso 1 1 calc R . .
C35 C 0.12514(12) 0.23875(15) 0.68839(6) 0.0305(3) Uani 1 1 d . . .
H35 H 0.1618 0.3016 0.7025 0.037 Uiso 1 1 calc R . .
C36 C 0.26987(11) -0.03342(12) 0.80976(6) 0.0226(3) Uani 1 1 d . . .
C37 C 0.17894(12) -0.05698(13) 0.82174(6) 0.0256(3) Uani 1 1 d . . .
H37 H 0.1341 -0.0001 0.8245 0.031 Uiso 1 1 calc R . .
C38 C 0.15370(14) -0.16381(14) 0.82966(7) 0.0336(4) Uani 1 1 d . . .
H38 H 0.0919 -0.1795 0.8380 0.040 Uiso 1 1 calc R . .
C39 C 0.21829(15) -0.24657(14) 0.82548(7) 0.0378(4) Uani 1 1 d . . .
H39 H 0.2008 -0.3192 0.8309 0.045 Uiso 1 1 calc R . .
C40 C 0.30850(15) -0.22441(14) 0.81343(8) 0.0394(4) Uani 1 1 d . . .
H40 H 0.3526 -0.2819 0.8104 0.047 Uiso 1 1 calc R . .
C41 C 0.33470(13) -0.11854(13) 0.80583(7) 0.0323(4) Uani 1 1 d . . .
H41 H 0.3970 -0.1037 0.7979 0.039 Uiso 1 1 calc R . .
C42 C 0.32646(11) 0.11489(12) 0.73764(6) 0.0218(3) Uani 1 1 d . . .
C43 C 0.28670(12) 0.03931(13) 0.69881(6) 0.0253(3) Uani 1 1 d . . .
H43 H 0.2501 -0.0210 0.7065 0.030 Uiso 1 1 calc R . .
C44 C 0.30052(13) 0.05190(15) 0.64875(6) 0.0324(4) Uani 1 1 d . . .
H44 H 0.2726 0.0006 0.6223 0.039 Uiso 1 1 calc R . .
C45 C 0.35448(14) 0.13837(16) 0.63747(7) 0.0360(4) Uani 1 1 d . . .
H45 H 0.3641 0.1465 0.6034 0.043 Uiso 1 1 calc R . .
C46 C 0.39482(14) 0.21361(15) 0.67599(7) 0.0366(4) Uani 1 1 d . . .
H46 H 0.4323 0.2731 0.6682 0.044 Uiso 1 1 calc R . .
C47 C 0.38065(12) 0.20230(13) 0.72586(7) 0.0289(3) Uani 1 1 d . . .
H47 H 0.4080 0.2544 0.7520 0.035 Uiso 1 1 calc R . .
O1 O 0.50594(9) 0.33011(11) 0.96113(5) 0.0379(3) Uani 1 1 d . A .
C48 C 0.47671(15) 0.28755(19) 1.00579(8) 0.0490(5) Uani 1 1 d . . .
H48A H 0.4954 0.2104 1.0116 0.059 Uiso 0.417(5) 1 calc PR A 1
H48B H 0.4035 0.2956 1.0018 0.059 Uiso 0.417(5) 1 calc PR A 1
H48C H 0.4620 0.2093 1.0012 0.059 Uiso 0.583(5) 1 calc PR A 2
H48D H 0.4156 0.3249 1.0102 0.059 Uiso 0.583(5) 1 calc PR A 2
C49A C 0.5390(5) 0.3602(6) 1.0512(2) 0.0462(8) Uani 0.417(5) 1 d P A 1
H49A H 0.5018 0.4272 1.0548 0.055 Uiso 0.417(5) 1 calc PR A 1
H49B H 0.5550 0.3208 1.0848 0.055 Uiso 0.417(5) 1 calc PR A 1
C49B C 0.5616(3) 0.3060(4) 1.05187(15) 0.0462(8) Uani 0.583(5) 1 d P A 2
H49C H 0.5977 0.2375 1.0635 0.055 Uiso 0.583(5) 1 calc PR A 2
H49D H 0.5373 0.3361 1.0811 0.055 Uiso 0.583(5) 1 calc PR A 2
C50 C 0.62896(17) 0.3844(2) 1.03494(8) 0.0553(6) Uani 1 1 d . . .
H50A H 0.6847 0.3369 1.0535 0.066 Uiso 0.417(5) 1 calc PR A 1
H50B H 0.6492 0.4605 1.0433 0.066 Uiso 0.417(5) 1 calc PR A 1
H50C H 0.7005 0.3694 1.0522 0.066 Uiso 0.583(5) 1 calc PR A 2
H50D H 0.6129 0.4596 1.0428 0.066 Uiso 0.583(5) 1 calc PR A 2
C51 C 0.60727(15) 0.3661(2) 0.97720(8) 0.0555(6) Uani 1 1 d . A .
H51A H 0.6159 0.4340 0.9590 0.067 Uiso 1 1 calc R . .
H51B H 0.6533 0.3108 0.9692 0.067 Uiso 1 1 calc R . .
Li1 Li 0.4179(2) 0.3036(3) 0.89462(12) 0.0366(7) Uani 1 1 d . . .

loop_
_atom_site_aniso_label
_atom_site_aniso_U_11
_atom_site_aniso_U_22
_atom_site_aniso_U_33
_atom_site_aniso_U_23
_atom_site_aniso_U_13
_atom_site_aniso_U_12
S1 0.0307(2) 0.02354(19) 0.0324(2) -0.00682(15) 0.00780(16) -0.00725(16)
S2 0.01677(17) 0.0325(2) 0.02786(19) -0.00155(15) -0.00169(14) 0.00316(15)
P1 0.01482(17) 0.01984(17) 0.01973(17) 0.00078(13) 0.00321(13) -0.00080(13)
P2 0.01760(17) 0.01942(17) 0.01932(17) -0.00120(13) 0.00432(13) -0.00115(14)
P3 0.01494(17) 0.02140(18) 0.01920(17) 0.00117(13) 0.00299(13) 0.00066(14)
N1 0.0244(7) 0.0284(7) 0.0473(9) -0.0029(6) 0.0110(6) -0.0081(6)
C1 0.0166(6) 0.0191(6) 0.0204(6) 0.0010(5) 0.0052(5) 0.0007(5)
C2 0.0164(6) 0.0197(7) 0.0217(7) 0.0032(5) 0.0038(5) 0.0021(5)
C3 0.0157(6) 0.0295(8) 0.0200(6) 0.0035(6) 0.0007(5) 0.0023(6)
C4 0.0176(7) 0.0245(7) 0.0185(6) 0.0036(5) 0.0026(5) 0.0002(5)
C5 0.0161(6) 0.0225(7) 0.0179(6) 0.0012(5) 0.0032(5) 0.0012(5)
C6 0.0218(7) 0.0218(7) 0.0298(8) 0.0033(6) 0.0063(6) 0.0001(6)
C7 0.0287(8) 0.0178(7) 0.0346(8) 0.0004(6) 0.0099(7) -0.0043(6)
C8 0.0518(12) 0.0287(9) 0.0392(10) 0.0084(7) 0.0134(9) -0.0045(8)
C9 0.094(2) 0.0354(11) 0.0511(13) 0.0067(9) 0.0396(13) -0.0150(11)
C10 0.0694(16) 0.0375(11) 0.0834(17) -0.0086(11) 0.0542(15) -0.0227(11)
C11 0.0352(10) 0.0369(10) 0.0799(16) -0.0119(10) 0.0291(11) -0.0147(8)
C12 0.0164(6) 0.0234(7) 0.0216(7) 0.0027(5) 0.0049(5) -0.0023(5)
C13 0.0258(8) 0.0264(7) 0.0241(7) 0.0037(6) 0.0060(6) 0.0034(6)
C14 0.0328(9) 0.0314(9) 0.0391(9) 0.0065(7) 0.0135(7) 0.0095(7)
C15 0.0248(8) 0.0397(10) 0.0425(10) 0.0193(8) 0.0078(7) 0.0073(7)
C16 0.0257(8) 0.0455(10) 0.0255(8) 0.0136(7) -0.0008(6) -0.0056(7)
C17 0.0232(7) 0.0333(8) 0.0225(7) 0.0020(6) 0.0051(6) -0.0061(6)
C18 0.0185(7) 0.0237(7) 0.0199(6) -0.0026(5) 0.0046(5) -0.0014(6)
C19 0.0240(8) 0.0255(8) 0.0279(8) -0.0014(6) 0.0055(6) 0.0000(6)
C20 0.0218(8) 0.0325(9) 0.0422(9) -0.0048(7) 0.0090(7) 0.0035(7)
C21 0.0240(8) 0.0412(10) 0.0376(9) -0.0048(7) 0.0134(7) -0.0022(7)
C22 0.0260(8) 0.0352(9) 0.0304(8) 0.0034(7) 0.0091(7) -0.0048(7)
C23 0.0218(7) 0.0267(7) 0.0244(7) 0.0000(6) 0.0060(6) -0.0007(6)
C24 0.0162(6) 0.0254(7) 0.0197(6) -0.0007(5) 0.0022(5) -0.0013(5)
C25 0.0214(7) 0.0285(8) 0.0360(8) 0.0046(7) 0.0067(6) 0.0012(6)
C26 0.0201(8) 0.0384(9) 0.0444(10) 0.0002(8) 0.0068(7) 0.0030(7)
C27 0.0191(8) 0.0520(11) 0.0383(9) -0.0011(8) 0.0082(7) -0.0101(7)
C28 0.0280(9) 0.0423(10) 0.0373(9) 0.0111(8) 0.0060(7) -0.0116(8)
C29 0.0218(7) 0.0304(8) 0.0299(8) 0.0060(6) 0.0017(6) -0.0019(6)
C30 0.0147(6) 0.0384(9) 0.0180(6) 0.0030(6) 0.0015(5) 0.0040(6)
C31 0.0195(7) 0.0508(10) 0.0214(7) -0.0027(7) 0.0044(6) -0.0057(7)
C32 0.0245(9) 0.0741(14) 0.0245(8) -0.0140(8) 0.0031(7) -0.0074(9)
C33 0.0278(9) 0.0898(16) 0.0177(7) 0.0000(9) 0.0022(7) 0.0068(10)
C34 0.0309(9) 0.0692(13) 0.0256(8) 0.0202(9) 0.0093(7) 0.0134(9)
C35 0.0220(8) 0.0413(9) 0.0280(8) 0.0108(7) 0.0058(6) 0.0070(7)
C36 0.0238(7) 0.0230(7) 0.0198(7) 0.0025(5) 0.0036(6) -0.0006(6)
C37 0.0254(8) 0.0274(8) 0.0236(7) -0.0003(6) 0.0054(6) -0.0035(6)
C38 0.0348(9) 0.0342(9) 0.0311(8) 0.0021(7) 0.0070(7) -0.0117(7)
C39 0.0467(11) 0.0260(8) 0.0379(9) 0.0032(7) 0.0055(8) -0.0084(8)
C40 0.0463(11) 0.0241(8) 0.0468(11) 0.0021(7) 0.0102(9) 0.0057(8)
C41 0.0297(9) 0.0277(8) 0.0410(9) 0.0035(7) 0.0120(7) 0.0030(7)
C42 0.0173(7) 0.0258(7) 0.0226(7) 0.0035(6) 0.0056(5) 0.0034(6)
C43 0.0225(7) 0.0300(8) 0.0232(7) 0.0012(6) 0.0057(6) 0.0008(6)
C44 0.0325(9) 0.0407(10) 0.0233(7) 0.0005(7) 0.0056(7) 0.0096(7)
C45 0.0362(9) 0.0485(10) 0.0269(8) 0.0132(7) 0.0145(7) 0.0133(8)
C46 0.0328(9) 0.0398(10) 0.0414(10) 0.0166(8) 0.0170(8) 0.0028(8)
C47 0.0269(8) 0.0283(8) 0.0321(8) 0.0040(6) 0.0084(7) 0.0000(6)
O1 0.0229(6) 0.0524(8) 0.0347(6) -0.0045(6) 0.0009(5) -0.0127(6)
C48 0.0320(10) 0.0610(13) 0.0536(12) 0.0135(10) 0.0102(9) -0.0138(9)
C49A 0.048(2) 0.052(2) 0.0375(13) 0.0087(19) 0.0089(13) 0.0036(18)
C49B 0.048(2) 0.052(2) 0.0375(13) 0.0087(19) 0.0089(13) 0.0036(18)
C50 0.0439(12) 0.0807(16) 0.0392(11) -0.0128(11) 0.0067(9) -0.0297(11)
C51 0.0277(10) 0.1002(19) 0.0368(10) -0.0072(11) 0.0049(8) -0.0285(11)
Li1 0.0221(14) 0.0400(16) 0.0423(17) -0.0060(13) -0.0021(12) -0.0007(12)

loop_
_atom_type_symbol
_atom_type_description
_atom_type_scat_dispersion_real
_atom_type_scat_dispersion_imag
_atom_type_scat_source
C C 0.0033 0.0016 'International Tables Vol C Tables 4.2.6.8 and 6.1.1.4'
H H 0.0000 0.0000 'International Tables Vol C Tables 4.2.6.8 and 6.1.1.4'
Li Li -0.0003 0.0001 'International Tables Vol C Tables 4.2.6.8 and 6.1.1.4'
N N 0.0061 0.0033 'International Tables Vol C Tables 4.2.6.8 and 6.1.1.4'
O O 0.0106 0.0060 'International Tables Vol C Tables 4.2.6.8 and 6.1.1.4'
P P 0.1023 0.0942 'International Tables Vol C Tables 4.2.6.8 and 6.1.1.4'
S S 0.1246 0.1234 'International Tables Vol C Tables 4.2.6.8 and 6.1.1.4'

loop_
_geom_angle_atom_site_label_1
_geom_angle_atom_site_label_2
_geom_angle_atom_site_label_3
_geom_angle
P3 S2 Li1 102.83(7)
C5 P1 C1 100.22(7)
C5 P1 C6 101.97(7)
C1 P1 C6 101.42(7)
C5 P1 Li1 104.37(9)
C1 P1 Li1 147.79(9)
C6 P1 Li1 93.55(9)
C1 P2 C18 113.54(7)
C1 P2 C12 105.76(7)
C18 P2 C12 106.89(7)
C1 P2 S1 111.05(5)
C18 P2 S1 109.07(5)
C12 P2 S1 110.40(5)
C5 P3 C42 111.50(7)
C5 P3 C36 109.36(7)
C42 P3 C36 104.85(7)
C5 P3 S2 114.62(5)
C42 P3 S2 108.00(5)
C36 P3 S2 108.01(5)
C11 N1 C7 117.84(17)
C11 N1 Li1 116.93(16)
C7 N1 Li1 121.69(13)
C2 C1 P2 131.97(11)
C2 C1 P1 118.16(10)
P2 C1 P1 109.63(8)
C1 C2 C3 122.28(13)
C1 C2 C24 124.52(13)
C3 C2 C24 113.12(12)
C4 C3 C2 124.48(13)
C3 C4 C5 122.11(13)
C3 C4 C30 116.28(13)
C5 C4 C30 121.61(12)
C4 C5 P3 123.94(11)
C4 C5 P1 116.65(10)
P3 C5 P1 118.68(8)
C7 C6 P1 109.32(11)
N1 C7 C8 121.29(16)
N1 C7 C6 116.88(14)
C8 C7 C6 121.81(16)
C7 C8 C9 119.2(2)
C10 C9 C8 119.5(2)
C11 C10 C9 118.16(18)
N1 C11 C10 124.0(2)
C13 C12 C17 119.06(14)
C13 C12 P2 121.85(11)
C17 C12 P2 118.86(12)
C12 C13 C14 120.34(15)
C15 C14 C13 120.21(16)
C16 C15 C14 119.78(16)
C15 C16 C17 120.65(15)
C16 C17 C12 119.90(15)
C23 C18 C19 119.47(14)
C23 C18 P2 122.43(11)
C19 C18 P2 118.03(11)
C20 C19 C18 120.12(15)
C19 C20 C21 120.25(16)
C22 C21 C20 120.21(15)
C21 C22 C23 120.26(16)
C18 C23 C22 119.68(15)
C29 C24 C25 118.39(14)
C29 C24 C2 121.56(13)
C25 C24 C2 119.95(13)
C26 C25 C24 120.65(15)
C27 C26 C25 120.42(16)
C28 C27 C26 119.43(15)
C27 C28 C29 120.46(16)
C24 C29 C28 120.57(15)
C31 C30 C35 119.04(15)
C31 C30 C4 121.93(14)
C35 C30 C4 119.00(15)
C30 C31 C32 120.32(16)
C33 C32 C31 119.87(19)
C32 C33 C34 120.07(16)
C35 C34 C33 120.17(17)
C34 C35 C30 120.51(18)
C37 C36 C41 118.89(14)
C37 C36 P3 120.87(12)
C41 C36 P3 120.12(12)
C38 C37 C36 120.19(15)
C39 C38 C37 120.12(16)
C38 C39 C40 120.30(16)
C39 C40 C41 120.10(17)
C40 C41 C36 120.40(16)
C47 C42 C43 119.17(14)
C47 C42 P3 118.10(12)
C43 C42 P3 122.71(11)
C42 C43 C44 120.20(15)
C45 C44 C43 120.27(16)
C44 C45 C46 119.89(15)
C45 C46 C47 120.27(16)
C46 C47 C42 120.21(16)
C51 O1 C48 109.01(15)
C51 O1 Li1 132.72(15)
C48 O1 Li1 116.98(15)
O1 C48 C49B 107.1(2)
O1 C48 C49A 101.9(3)
C49B C48 C49A 27.8(2)
C50 C49A C48 103.5(4)
C48 C49B C50 105.9(3)
C49A C50 C49B 29.1(2)
C49A C50 C51 108.1(3)
C49B C50 C51 103.4(2)
O1 C51 C50 106.15(16)
O1 Li1 N1 122.74(17)
O1 Li1 S2 115.66(15)
N1 Li1 S2 109.58(14)
O1 Li1 P1 130.27(16)
N1 Li1 P1 81.58(11)
S2 Li1 P1 89.28(10)

loop_
_geom_bond_atom_site_label_1
_geom_bond_atom_site_label_2
_geom_bond_distance
S1 P2 1.9735(5)
S2 P3 1.9945(5)
S2 Li1 2.459(3)
P1 C5 1.7805(14)
P1 C1 1.8249(14)
P1 C6 1.8648(15)
P1 Li1 2.482(3)
P2 C1 1.7878(14)
P2 C18 1.8122(15)
P2 C12 1.8250(15)
P3 C5 1.7593(14)
P3 C42 1.8232(15)
P3 C36 1.8254(15)
N1 C11 1.345(2)
N1 C7 1.348(2)
N1 Li1 2.071(4)
C1 C2 1.382(2)
C2 C3 1.4337(19)
C2 C24 1.495(2)
C3 C4 1.385(2)
C4 C5 1.4234(19)
C4 C30 1.495(2)
C6 C7 1.499(2)
C7 C8 1.386(2)
C8 C9 1.388(3)
C9 C10 1.369(4)
C10 C11 1.365(3)
C12 C13 1.390(2)
C12 C17 1.402(2)
C13 C14 1.391(2)
C14 C15 1.386(3)
C15 C16 1.377(3)
C16 C17 1.390(2)
C18 C23 1.394(2)
C18 C19 1.398(2)
C19 C20 1.381(2)
C20 C21 1.383(3)
C21 C22 1.378(2)
C22 C23 1.395(2)
C24 C29 1.388(2)
C24 C25 1.394(2)
C25 C26 1.385(2)
C26 C27 1.380(3)
C27 C28 1.378(3)
C28 C29 1.390(2)
C30 C31 1.387(2)
C30 C35 1.394(2)
C31 C32 1.397(2)
C32 C33 1.381(3)
C33 C34 1.383(3)
C34 C35 1.383(2)
C36 C37 1.395(2)
C36 C41 1.400(2)
C37 C38 1.395(2)
C38 C39 1.377(3)
C39 C40 1.383(3)
C40 C41 1.386(2)
C42 C47 1.392(2)
C42 C43 1.393(2)
C43 C44 1.393(2)
C44 C45 1.376(3)
C45 C46 1.387(3)
C46 C47 1.389(2)
O1 C51 1.420(2)
O1 C48 1.441(2)
O1 Li1 1.893(3)
C48 C49B 1.475(5)
C48 C49A 1.568(7)
C49A C50 1.440(6)
C49B C50 1.485(5)
C50 C51 1.497(3)
